data_4132640
loop_
_publ_author_name
'Lee, Seungkyu'
'B\"urgi, Hans-Beat'
'Alshmimri, Sultan A.'
'Yaghi, Omar M.'

_publ_section_title
;
 Impact of Disordered Guest-Framework Interactions on the Crystallography
 of Metal-Organic Frameworks.
;
_journal_issue 28
_journal_name_full 'Journal of the American Chemical Society'
_journal_page_first 8958
_journal_page_last 8964
_journal_paper_doi 10.1021/jacs.8b05271
_journal_volume 140
_journal_year 2018
_chemical_formula_moiety '0.25(C322.56 H184.32 O112 Zr24), 4(H1 O1)'
_chemical_formula_sum 'C84 H52 O32 Zr6'
_chemical_formula_weight 2120.57
_chemical_name_systematic UiO-67
_space_group_crystal_system cubic
_space_group_IT_number 225
_space_group_name_Hall '-F 4 2 3'
_space_group_name_H-M_alt 'F m -3 m'
_atom_sites_solution_hydrogens mixed
_audit_creation_date 2018-04-24
_audit_creation_method
;
Olex2 1.2
(compiled 2017.08.10 svn.r3458 for OlexSys, GUI svn.r5381)
;
_cell_angle_alpha 90
_cell_angle_beta 90
_cell_angle_gamma 90
_cell_formula_units_Z 4
_cell_length_a 26.8341(17)
_cell_length_b 26.8341(17)
_cell_length_c 26.8341(17)
_cell_measurement_reflns_used 9963
_cell_measurement_temperature 260
_cell_measurement_theta_max 28.82
_cell_measurement_theta_min 2.74
_cell_volume 19322(2)
_computing_cell_refinement 'SAINT V8.38A (?, 2016)'
_computing_data_reduction 'SAINT V8.38A (?, 2016)'
_computing_molecular_graphics 'Olex2 (Dolomanov et al., 2009)'
_computing_publication_material 'Olex2 (Dolomanov et al., 2009)'
_computing_structure_refinement 'ShelXL (Sheldrick, 2015)'
_computing_structure_solution 'SHELXT 2014/5 (Sheldrick, 2014)'
_diffrn_ambient_temperature 260.15
_diffrn_detector_area_resol_mean 10.42
_diffrn_measured_fraction_theta_full 0.998
_diffrn_measured_fraction_theta_max 0.984
_diffrn_measurement_device_type 'Bruker D8 with PHOTON 100 detector'
_diffrn_measurement_method '\f and \w shutterless scans'
_diffrn_radiation_monochromator 'silicon 111'
_diffrn_radiation_type synchrotron
_diffrn_radiation_wavelength 0.7749
_diffrn_reflns_av_R_equivalents 0.1323
_diffrn_reflns_av_unetI/netI 0.0519
_diffrn_reflns_Laue_measured_fraction_full 0.998
_diffrn_reflns_Laue_measured_fraction_max 0.984
_diffrn_reflns_limit_h_max 32
_diffrn_reflns_limit_h_min -32
_diffrn_reflns_limit_k_max 28
_diffrn_reflns_limit_k_min -33
_diffrn_reflns_limit_l_max 33
_diffrn_reflns_limit_l_min -33
_diffrn_reflns_number 24149
_diffrn_reflns_point_group_measured_fraction_full 0.998
_diffrn_reflns_point_group_measured_fraction_max 0.984
_diffrn_reflns_theta_full 27.706
_diffrn_reflns_theta_max 28.825
_diffrn_reflns_theta_min 1.655
_diffrn_source
;
Advanced Light Source, station 11.3.1
;
_diffrn_standards_number 0
_exptl_absorpt_coefficient_mu 0.443
_exptl_absorpt_correction_T_max 0.3985
_exptl_absorpt_correction_T_min 0.2849
_exptl_absorpt_correction_type multi-scan
_exptl_absorpt_process_details
'SADABS-2016/2 (Bruker,2016/2) was used for absorption correction. wR2(int) was 0.1670 before and 0.1411 after correction. The Ratio of minimum to maximum transmission is 0.7149. The \l/2 correction factor is Not present.'
_exptl_crystal_colour clear
_exptl_crystal_colour_lustre clear
_exptl_crystal_density_diffrn 0.729
_exptl_crystal_description 'truncated octahedron'
_exptl_crystal_F_000 4208
_exptl_crystal_size_max 0.08
_exptl_crystal_size_mid 0.08
_exptl_crystal_size_min 0.08
_platon_squeeze_details
;
TITL 260k1_a.res in Fm-3m
CELL   26.8341   26.8341   26.8341     90.00     90.00     90.00
SPGR Fm-3m
# Solvent Accessible Volume =     13253
# Electrons Found in S.A.V. =      6848
# Note: Atoms in Void are Labelled as Cxxx and Qxxx for all Others
Q101 0.388 0.107 0.393 !       3.32 eA-3
C102 0.381 0.119 0.119 !       1.73 eA-3
C103 0.845 0.154 0.171 !       1.69 eA-3
C104 0.500 0.203-0.004 !       1.59 eA-3
C105 0.402 0.099 0.099 !       1.51 eA-3
C106 0.525 0.477 0.319 !       1.40 eA-3
C107 0.588 0.117 0.117 !       1.39 eA-3
C108 1.000 0.336 0.000 !       1.38 eA-3
C109 0.312 0.313 0.187 !       1.37 eA-3
C110 0.956 0.334 0.046 !       1.32 eA-3
C111 0.385 0.120 0.334 !       1.29 eA-3
C112 0.937 0.398 0.002 !       1.25 eA-3
C113 0.577 0.467 0.477 !       1.19 eA-3
C114 0.141 0.142 0.234 !       1.19 eA-3
C115 1.000 0.367 0.064 !       1.17 eA-3
C116 0.594 0.094 0.148 !       1.16 eA-3
C117 0.140 0.142 0.358 !       1.15 eA-3
C118 0.500 0.503 0.258 !       1.14 eA-3
C119 0.717 0.844 0.651 !       1.11 eA-3
C120 0.217 0.344 0.651 !       1.11 eA-3
C121 0.717 0.344 0.151 !       1.11 eA-3
C122 0.783 0.156 0.849 !       1.11 eA-3
C123 0.202 0.354 0.664 !       1.10 eA-3
C124 0.544 0.456 0.456 !       1.09 eA-3
C125 0.219 0.337 0.318 !       1.07 eA-3
C126 0.071 0.500 0.000 !       1.07 eA-3
C127 0.617 0.022 0.038 !       1.06 eA-3
C128 0.547 0.492 0.334 !       1.06 eA-3
C129 0.374 0.373 0.203 !       1.05 eA-3
C130 0.195 0.076 0.424 !       1.05 eA-3
C131 0.596 0.135 0.146 !       1.05 eA-3
C132 1.000 0.366 0.030 !       1.03 eA-3
C133 0.154 0.348 0.237 !       1.02 eA-3
C134 0.322 0.421 0.457 !       1.00 eA-3
C135 0.750 0.249 0.344 !       1.00 eA-3
C136 0.587 0.025 0.085 !       1.00 eA-3
C137 0.822 0.067 0.393 !       0.99 eA-3
C138 0.627 0.028 0.134 !       0.99 eA-3
C139 0.977 0.455 0.014 !       0.98 eA-3
C140 0.800 0.141 0.195 !       0.98 eA-3
Q141 0.702 0.024 0.355 !       0.98 eA-3
C142 0.589 0.025 0.117 !       0.98 eA-3
C143 0.156 0.341 0.164 !       0.97 eA-3
C144 0.166 0.071 0.429 !       0.96 eA-3
Q145 0.468 0.183 0.259 !       0.96 eA-3
C146 0.555 0.140 0.105 !       0.96 eA-3
C147 0.235 0.123 0.180 !       0.95 eA-3
C148 0.944 0.024 0.303 !       0.95 eA-3
C149 0.837 0.279 0.189 !       0.95 eA-3
C150 0.311 0.309 0.397 !       0.94 eA-3
C151 1.000 0.461 0.061 !       0.94 eA-3
C152 0.633 0.022 0.072 !       0.94 eA-3
C153 0.366 0.204 0.135 !       0.93 eA-3
C154 0.134 0.296 0.865 !       0.93 eA-3
C155 0.866 0.296 0.865 !       0.93 eA-3
C156 0.500 0.114 0.103 !       0.93 eA-3
C157 0.485 0.485 0.274 !       0.92 eA-3
C158 0.215 0.031 0.469 !       0.92 eA-3
C159 1.000 0.367-0.006 !       0.91 eA-3
C160 0.691 0.309 0.309 !       0.90 eA-3
C161 0.618 0.112 0.171 !       0.90 eA-3
C162 0.763 0.263 0.263 !       0.89 eA-3
C163 0.837 0.310 0.190 !       0.89 eA-3
C164 0.371 0.172 0.171 !       0.88 eA-3
C165 0.250 0.316 0.316 !       0.88 eA-3
C166 0.402 0.502 0.313 !       0.88 eA-3
C167 0.297 0.367 0.773 !       0.87 eA-3
C168 0.797 0.367 0.273 !       0.87 eA-3
C169 0.797 0.867 0.773 !       0.87 eA-3
C170 0.703 0.367 0.773 !       0.87 eA-3
C171 0.133 0.774 0.797 !       0.87 eA-3
C172 1.000 0.351 0.080 !       0.87 eA-3
C173 0.707 0.136 0.201 !       0.86 eA-3
C174 0.265 0.848 0.702 !       0.85 eA-3
C175 0.713 0.282 0.273 !       0.85 eA-3
C176 0.281 0.282 0.109 !       0.84 eA-3
C177 0.500 0.163 0.124 !       0.84 eA-3
C178 0.464 0.166 0.128 !       0.83 eA-3
C179 0.119 0.386 0.232 !       0.82 eA-3
C180 0.763 0.381 0.148 !       0.82 eA-3
Q181 0.663 0.247 0.399 !       0.81 eA-3
C182 0.540 0.108 0.108 !       0.81 eA-3
C183 0.770 0.366 0.178 !       0.80 eA-3
C184 0.803 0.275 0.197 !       0.79 eA-3
C185 0.389 0.260 0.238 !       0.78 eA-3
C186 0.181 0.095 0.095 !       0.78 eA-3
Q187 0.696 0.034 0.135 !       0.78 eA-3
C188 0.708 0.102 0.102 !       0.78 eA-3
C189 0.162 0.280 0.220 !       0.77 eA-3
C190 0.542 0.061 0.102 !       0.77 eA-3
C191 0.701 0.090 0.119 !       0.77 eA-3
C192 0.674 0.277 0.777 !       0.76 eA-3
C193 0.674 0.777 0.277 !       0.76 eA-3
C194 0.174 0.277 0.277 !       0.76 eA-3
C195 0.243 0.183 0.778 !       0.75 eA-3
Q196 0.523 0.158 0.158 !       0.75 eA-3
C197 0.364 0.134 0.065 !       0.74 eA-3
C198 0.619 0.078 0.071 !       0.74 eA-3
C199 0.740 0.256 0.299 !       0.73 eA-3
;
_refine_diff_density_max 0.788
_refine_diff_density_min -1.409
_refine_diff_density_rms 0.160
_refine_ls_extinction_method none
_refine_ls_goodness_of_fit_ref 1.201
_refine_ls_hydrogen_treatment constr
_refine_ls_matrix_type full
_refine_ls_number_parameters 48
_refine_ls_number_reflns 1025
_refine_ls_number_restraints 13
_refine_ls_restrained_S_all 1.205
_refine_ls_R_factor_all 0.0563
_refine_ls_R_factor_gt 0.0527
_refine_ls_shift/su_max 0.001
_refine_ls_shift/su_mean 0.000
_refine_ls_structure_factor_coef Fsqd
_refine_ls_weighting_details 'w=1/[\s^2^(Fo^2^)+(0.0976P)^2^+46.6941P] where P=(Fo^2^+2Fc^2^)/3'
_refine_ls_weighting_scheme calc
_refine_ls_wR_factor_gt 0.1512
_refine_ls_wR_factor_ref 0.1549
_reflns_Friedel_coverage 0.000
_reflns_number_gt 915
_reflns_number_total 1025
_reflns_threshold_expression 'I > 2\s(I)'
_cod_data_source_file Uio-67_4defect_DMF_260K1.cif
_cod_data_source_block UiO-67_4defect_dmf_260K1
_cod_original_cell_volume 19322(4)
_cod_database_code 4132640
_shelx_shelxl_version_number 2017/1
_shelx_space_group_comment
;
The symmetry employed for this shelxl refinement is uniquely defined
by the following loop, which should always be used as a source of
symmetry information in preference to the above space-group names.
They are only intended as comments.
;
_olex2_refinement_description
;
1. Fixed Uiso
 At 1.2 times of:
  All C(H) groups
2. Rigid bond restraints
 O1, O2
 with sigma for 1-2 distances of 0.01 and sigma for 1-3 distances of 0.01
 C0AA, C1AA
 with sigma for 1-2 distances of 0.01 and sigma for 1-3 distances of 0.01
3. Uiso/Uaniso restraints and constraints
Uanis(C5) \\sim Ueq: with sigma of 0.05 and sigma for terminal atoms of 0.1
Uanis(C1AA) \\sim Ueq: with sigma of 0.02 and sigma for terminal atoms of 0.04
4. Others
 Fixed Sof: O3(0.48) C1(0.24) C2(0.24) C5(0.24) O1(0.08333) O2(0.08333)
 H2(0.08333) O41(0.02) C1AA(0.48) H1AA(0.48) C0AA(0.48) H0AA(0.48)
 Fixed Uiso: H2(0.05) O41(0.03)
 Fixed X: H2(1.069201)
 Fixed Y: H2(0.569201)
 Fixed Z: H2(0.569201)
5.a Aromatic/amide H refined with riding coordinates:
 C1AA(H1AA), C0AA(H0AA)
;
_platon_squeeze_void_probe_radius 1.20
_olex2_submission_original_sample_id UiO-67_4defect_260K1
_olex2_submission_special_instructions 'No special instructions were received'

loop_
_space_group_symop_operation_xyz
'x, y, z'
'-x, -y, z'
'-x, y, -z'
'x, -y, -z'
'z, x, y'
'z, -x, -y'
'-z, -x, y'
'-z, x, -y'
'y, z, x'
'-y, z, -x'
'y, -z, -x'
'-y, -z, x'
'y, x, -z'
'-y, -x, -z'
'y, -x, z'
'-y, x, z'
'x, z, -y'
'-x, z, y'
'-x, -z, -y'
'x, -z, y'
'z, y, -x'
'z, -y, x'
'-z, y, x'
'-z, -y, -x'
'x, y+1/2, z+1/2'
'-x, -y+1/2, z+1/2'
'-x, y+1/2, -z+1/2'
'x, -y+1/2, -z+1/2'
'z, x+1/2, y+1/2'
'z, -x+1/2, -y+1/2'
'-z, -x+1/2, y+1/2'
'-z, x+1/2, -y+1/2'
'y, z+1/2, x+1/2'
'-y, z+1/2, -x+1/2'
'y, -z+1/2, -x+1/2'
'-y, -z+1/2, x+1/2'
'y, x+1/2, -z+1/2'
'-y, -x+1/2, -z+1/2'
'y, -x+1/2, z+1/2'
'-y, x+1/2, z+1/2'
'x, z+1/2, -y+1/2'
'-x, z+1/2, y+1/2'
'-x, -z+1/2, -y+1/2'
'x, -z+1/2, y+1/2'
'z, y+1/2, -x+1/2'
'z, -y+1/2, x+1/2'
'-z, y+1/2, x+1/2'
'-z, -y+1/2, -x+1/2'
'x+1/2, y, z+1/2'
'-x+1/2, -y, z+1/2'
'-x+1/2, y, -z+1/2'
'x+1/2, -y, -z+1/2'
'z+1/2, x, y+1/2'
'z+1/2, -x, -y+1/2'
'-z+1/2, -x, y+1/2'
'-z+1/2, x, -y+1/2'
'y+1/2, z, x+1/2'
'-y+1/2, z, -x+1/2'
'y+1/2, -z, -x+1/2'
'-y+1/2, -z, x+1/2'
'y+1/2, x, -z+1/2'
'-y+1/2, -x, -z+1/2'
'y+1/2, -x, z+1/2'
'-y+1/2, x, z+1/2'
'x+1/2, z, -y+1/2'
'-x+1/2, z, y+1/2'
'-x+1/2, -z, -y+1/2'
'x+1/2, -z, y+1/2'
'z+1/2, y, -x+1/2'
'z+1/2, -y, x+1/2'
'-z+1/2, y, x+1/2'
'-z+1/2, -y, -x+1/2'
'x+1/2, y+1/2, z'
'-x+1/2, -y+1/2, z'
'-x+1/2, y+1/2, -z'
'x+1/2, -y+1/2, -z'
'z+1/2, x+1/2, y'
'z+1/2, -x+1/2, -y'
'-z+1/2, -x+1/2, y'
'-z+1/2, x+1/2, -y'
'y+1/2, z+1/2, x'
'-y+1/2, z+1/2, -x'
'y+1/2, -z+1/2, -x'
'-y+1/2, -z+1/2, x'
'y+1/2, x+1/2, -z'
'-y+1/2, -x+1/2, -z'
'y+1/2, -x+1/2, z'
'-y+1/2, x+1/2, z'
'x+1/2, z+1/2, -y'
'-x+1/2, z+1/2, y'
'-x+1/2, -z+1/2, -y'
'x+1/2, -z+1/2, y'
'z+1/2, y+1/2, -x'
'z+1/2, -y+1/2, x'
'-z+1/2, y+1/2, x'
'-z+1/2, -y+1/2, -x'
'-x, -y, -z'
'x, y, -z'
'x, -y, z'
'-x, y, z'
'-z, -x, -y'
'-z, x, y'
'z, x, -y'
'z, -x, y'
'-y, -z, -x'
'y, -z, x'
'-y, z, x'
'y, z, -x'
'-y, -x, z'
'y, x, z'
'-y, x, -z'
'y, -x, -z'
'-x, -z, y'
'x, -z, -y'
'x, z, y'
'-x, z, -y'
'-z, -y, x'
'-z, y, -x'
'z, -y, -x'
'z, y, x'
'-x, -y+1/2, -z+1/2'
'x, y+1/2, -z+1/2'
'x, -y+1/2, z+1/2'
'-x, y+1/2, z+1/2'
'-z, -x+1/2, -y+1/2'
'-z, x+1/2, y+1/2'
'z, x+1/2, -y+1/2'
'z, -x+1/2, y+1/2'
'-y, -z+1/2, -x+1/2'
'y, -z+1/2, x+1/2'
'-y, z+1/2, x+1/2'
'y, z+1/2, -x+1/2'
'-y, -x+1/2, z+1/2'
'y, x+1/2, z+1/2'
'-y, x+1/2, -z+1/2'
'y, -x+1/2, -z+1/2'
'-x, -z+1/2, y+1/2'
'x, -z+1/2, -y+1/2'
'x, z+1/2, y+1/2'
'-x, z+1/2, -y+1/2'
'-z, -y+1/2, x+1/2'
'-z, y+1/2, -x+1/2'
'z, -y+1/2, -x+1/2'
'z, y+1/2, x+1/2'
'-x+1/2, -y, -z+1/2'
'x+1/2, y, -z+1/2'
'x+1/2, -y, z+1/2'
'-x+1/2, y, z+1/2'
'-z+1/2, -x, -y+1/2'
'-z+1/2, x, y+1/2'
'z+1/2, x, -y+1/2'
'z+1/2, -x, y+1/2'
'-y+1/2, -z, -x+1/2'
'y+1/2, -z, x+1/2'
'-y+1/2, z, x+1/2'
'y+1/2, z, -x+1/2'
'-y+1/2, -x, z+1/2'
'y+1/2, x, z+1/2'
'-y+1/2, x, -z+1/2'
'y+1/2, -x, -z+1/2'
'-x+1/2, -z, y+1/2'
'x+1/2, -z, -y+1/2'
'x+1/2, z, y+1/2'
'-x+1/2, z, -y+1/2'
'-z+1/2, -y, x+1/2'
'-z+1/2, y, -x+1/2'
'z+1/2, -y, -x+1/2'
'z+1/2, y, x+1/2'
'-x+1/2, -y+1/2, -z'
'x+1/2, y+1/2, -z'
'x+1/2, -y+1/2, z'
'-x+1/2, y+1/2, z'
'-z+1/2, -x+1/2, -y'
'-z+1/2, x+1/2, y'
'z+1/2, x+1/2, -y'
'z+1/2, -x+1/2, y'
'-y+1/2, -z+1/2, -x'
'y+1/2, -z+1/2, x'
'-y+1/2, z+1/2, x'
'y+1/2, z+1/2, -x'
'-y+1/2, -x+1/2, z'
'y+1/2, x+1/2, z'
'-y+1/2, x+1/2, -z'
'y+1/2, -x+1/2, -z'
'-x+1/2, -z+1/2, y'
'x+1/2, -z+1/2, -y'
'x+1/2, z+1/2, y'
'-x+1/2, z+1/2, -y'
'-z+1/2, -y+1/2, x'
'-z+1/2, y+1/2, -x'
'z+1/2, -y+1/2, -x'
'z+1/2, y+1/2, x'

loop_
_atom_site_label
_atom_site_type_symbol
_atom_site_fract_x
_atom_site_fract_y
_atom_site_fract_z
_atom_site_U_iso_or_equiv
_atom_site_adp_type
_atom_site_occupancy
_atom_site_site_symmetry_order
_atom_site_calc_flag
_atom_site_refinement_flags_posn
_atom_site_refinement_flags_adp
_atom_site_refinement_flags_occupancy
_atom_site_disorder_assembly
_atom_site_disorder_group
Zr1 Zr 1.000000 0.500000 0.59215(2) 0.0094(3) Uani 1 8 d S T P . .
O3 O 1.07266(14) 0.500000 0.63209(13) 0.0286(9) Uani 0.96 2 d S T P . .
C1 C 1.11750(15) 0.500000 0.61750(15) 0.0280(14) Uani 0.96 4 d S T P . .
C2 C 1.15649(16) 0.500000 0.65649(16) 0.0441(18) Uani 0.96 4 d S T P . .
C5 C 1.22990(19) 0.500000 0.72990(19) 0.069(3) Uani 0.96 4 d S TU P . .
O1 O 1.0386(2) 0.5386(2) 0.5386(2) 0.012(2) Uani 0.5 6 d S TU P . 1
O2 O 1.0517(2) 0.5517(2) 0.5517(2) 0.011(2) Uani 0.5 6 d S TU P . 2
H2 H 1.069201 0.569201 0.569201 0.050 Uiso 0.5 6 d S T P A 2
O41 O 1.061(4) 0.500000 0.647(4) 0.030 Uiso 0.04 2 d S T P . 2
C1AA C 1.1803(3) 0.4863(5) 0.7416(3) 0.071(5) Uani 0.48 1 d . U . . -1
H1AA H 1.172158 0.476039 0.773701 0.085 Uiso 0.48 1 calc R . . . -1
C0AA C 1.1444(3) 0.4881(8) 0.7056(3) 0.064(7) Uani 0.48 1 d . U . . -1
H0AA H 1.111395 0.481378 0.713950 0.077 Uiso 0.48 1 calc R . . . -1

loop_
_atom_site_aniso_label
_atom_site_aniso_U_11
_atom_site_aniso_U_22
_atom_site_aniso_U_33
_atom_site_aniso_U_23
_atom_site_aniso_U_13
_atom_site_aniso_U_12
Zr1 0.0114(3) 0.0114(3) 0.0056(4) 0.000 0.000 0.000
O3 0.023(2) 0.044(2) 0.0187(19) 0.000 -0.0087(13) 0.000
C1 0.023(2) 0.039(4) 0.023(2) 0.000 -0.010(3) 0.000
C2 0.026(2) 0.081(6) 0.026(2) 0.000 -0.017(3) 0.000
C5 0.034(3) 0.140(10) 0.034(3) 0.000 -0.019(4) 0.000
O1 0.012(2) 0.012(2) 0.012(2) -0.004(2) -0.004(2) -0.004(2)
O2 0.011(2) 0.011(2) 0.011(2) -0.004(2) -0.004(2) -0.004(2)
C1AA 0.051(4) 0.134(15) 0.026(3) 0.022(5) -0.025(3) -0.006(5)
C0AA 0.030(3) 0.13(2) 0.032(3) 0.013(5) -0.014(3) -0.014(5)

loop_
_atom_type_symbol
_atom_type_description
_atom_type_scat_dispersion_real
_atom_type_scat_dispersion_imag
_atom_type_scat_source
C C 0.0040 0.0020 'International Tables Vol C Tables 4.2.6.8 and 6.1.1.4'
H H 0.0000 0.0000 'International Tables Vol C Tables 4.2.6.8 and 6.1.1.4'
O O 0.0140 0.0070 'International Tables Vol C Tables 4.2.6.8 and 6.1.1.4'
Zr Zr -1.8230 0.6800 'International Tables Vol C Tables 4.2.6.8 and 6.1.1.4'

loop_
_geom_angle_atom_site_label_1
_geom_angle_atom_site_label_2
_geom_angle_atom_site_label_3
_geom_angle
_geom_angle_site_symmetry_1
_geom_angle_site_symmetry_3
O3 Zr1 O3 76.58(8) . 182_545
O3 Zr1 O3 76.59(8) 182_545 2_765
O3 Zr1 O3 122.41(18) . 2_765
O3 Zr1 O3 76.58(8) . 181_665
O3 Zr1 O3 76.59(8) 2_765 181_665
O3 Zr1 O3 122.41(18) 182_545 181_665
O1 Zr1 O3 84.0(3) . 182_545
O1 Zr1 O3 84.0(3) 2_765 181_665
O1 Zr1 O3 141.23(7) 99_565 182_545
O1 Zr1 O3 141.23(7) 2_765 .
O1 Zr1 O3 84.0(3) 99_565 181_665
O1 Zr1 O3 84.0(3) 2_765 2_765
O1 Zr1 O3 141.23(7) 2_765 182_545
O1 Zr1 O3 141.23(7) 100_755 .
O1 Zr1 O3 141.23(7) 100_755 181_665
O1 Zr1 O3 84.0(3) 99_565 .
O1 Zr1 O3 141.23(7) . 181_665
O1 Zr1 O3 141.23(7) . 2_765
O1 Zr1 O3 84.0(3) . .
O1 Zr1 O3 84.0(3) 100_755 2_765
O1 Zr1 O3 141.23(7) 99_565 2_765
O1 Zr1 O3 84.0(3) 100_755 182_545
O1 Zr1 O1 60.6(4) 2_765 100_755
O1 Zr1 O1 60.6(4) 100_755 .
O1 Zr1 O1 91.1(6) 2_765 .
O1 Zr1 O1 60.6(4) 2_765 99_565
O1 Zr1 O1 91.1(6) 100_755 99_565
O1 Zr1 O1 60.6(4) 99_565 .
O1 Zr1 O41 95(2) 99_565 181_665
O1 Zr1 O41 147.5(9) . 2_765
O1 Zr1 O41 95(2) . 182_545
O1 Zr1 O41 95(2) 2_765 2_765
O1 Zr1 O41 147.5(9) 100_755 181_665
O1 Zr1 O41 147.5(9) 99_565 2_765
O1 Zr1 O41 147.5(9) . 181_665
O1 Zr1 O41 147.5(9) 2_765 182_545
O1 Zr1 O41 95(2) 100_755 2_765
O1 Zr1 O41 95(2) 100_755 182_545
O1 Zr1 O41 147.5(9) 99_565 182_545
O1 Zr1 O41 95(2) 2_765 181_665
O41 Zr1 O3 13(3) 2_765 2_765
O41 Zr1 O3 71.3(10) 2_765 181_665
O41 Zr1 O3 109(3) 182_545 181_665
O41 Zr1 O3 71.3(10) 182_545 .
O41 Zr1 O3 71.3(10) 181_665 2_765
O41 Zr1 O3 71.3(10) 181_665 .
O41 Zr1 O3 13(3) 181_665 181_665
O41 Zr1 O3 109(3) 2_765 .
O41 Zr1 O3 71.3(10) . 181_665
O41 Zr1 O3 13(3) . .
O41 Zr1 O3 71.3(10) 182_545 2_765
O41 Zr1 O3 109(3) . 2_765
O41 Zr1 O41 96(5) 182_545 181_665
O41 Zr1 O41 64(3) 181_665 2_765
O41 Zr1 O41 64(3) 182_545 2_765
O41 Zr1 O41 96(5) 2_765 .
O41 Zr1 O41 64(3) 182_545 .
O41 Zr1 O41 64(3) 181_665 .
C1 O3 Zr1 133.2(3) . .
O41 O3 Zr1 82(10) . .
O41 O3 C1 145(10) . .
O3 C1 O3 126.0(6) 70_564 .
O3 C1 C2 117.0(3) 70_564 .
O3 C1 C2 117.0(3) . .
O3 C1 O41 136(4) 70_564 .
O3 C1 O41 136(4) . 70_564
O3 C1 O41 10(4) . .
O3 C1 O41 10(4) 70_564 70_564
C2 C1 O41 107(4) . .
C2 C1 O41 107(4) . 70_564
O41 C1 O41 146(8) . 70_564
C0AA C2 C1 120.2(4) . .
C1AA C5 C5 120.5(4) . 145_766
Zr1 O1 Zr1 116.89(18) 77_545 .
Zr1 O1 Zr1 116.89(18) 57_554 77_545
Zr1 O1 Zr1 116.89(18) 57_554 .
Zr1 O2 Zr1 102.4(3) 77_545 57_554
Zr1 O2 Zr1 102.4(3) 77_545 .
Zr1 O2 Zr1 102.4(3) 57_554 .
Zr1 O2 H2 115.8(2) 57_554 .
Zr1 O2 H2 115.8(2) . .
Zr1 O2 H2 115.8(2) 77_545 .
O3 O41 Zr1 85(10) . .
O3 O41 C1 26(10) . .
C1 O41 Zr1 110(5) . .
C5 C1AA H1AA 120.1 . .
C0AA C1AA C5 119.8(8) . .
C0AA C1AA H1AA 120.1 . .
C2 C0AA H0AA 119.6 . .
C1AA C0AA C2 120.8(8) . .
C1AA C0AA H0AA 119.6 . .

loop_
_geom_bond_atom_site_label_1
_geom_bond_atom_site_label_2
_geom_bond_distance
_geom_bond_site_symmetry_2
Zr1 O3 2.225(4) 182_545
Zr1 O3 2.225(4) 181_665
Zr1 O3 2.225(4) 2_765
Zr1 O3 2.225(4) .
Zr1 O1 2.052(2) 100_755
Zr1 O1 2.052(2) 2_765
Zr1 O1 2.052(2) 99_565
Zr1 O1 2.052(2) .
Zr1 O41 2.21(12) 2_765
Zr1 O41 2.21(12) 182_545
Zr1 O41 2.21(12) 181_665
Zr1 O41 2.21(12) .
O3 C1 1.265(5) .
O3 O41 0.50(10) .
C1 C2 1.480(8) .
C1 O41 1.70(10) .
C1 O41 1.70(10) 70_564
C2 C0AA 1.395(9) .
C5 C5 1.526(14) 145_766
C5 C1AA 1.417(9) .
O2 H2 0.811(11) .
C1AA H1AA 0.9300 .
C1AA C0AA 1.365(9) .
C0AA H0AA 0.9300 .

loop_
_platon_squeeze_void_nr
_platon_squeeze_void_average_x
_platon_squeeze_void_average_y
_platon_squeeze_void_average_z
_platon_squeeze_void_volume
_platon_squeeze_void_count_electrons
_platon_squeeze_void_content
1 0.325 -0.006 -0.004 13104 6881 ' '
